data_7245517
loop_
_publ_author_name
'Dong, Xiuyan'
'duqingcuo, li'
'Li, Yuyan'
'Sakiyama, Hiroshi'
'Muddassir, Mohd.'
'Pan, Ying'
'Srivastava, Devyani'
'Kumar, Abhinav'

_publ_section_title
;
 3,8-connected Cd(II)-based metal-organic framework as an apt luminescent
 sensor for antibiotic sulfasalazine
;
_journal_name_full CrystEngComm
_journal_paper_doi 10.1039/D2CE01079H
_journal_year 2022
_chemical_formula_moiety 'Cd2 (H2O)1.5 (C22 H10 O8)'
_chemical_formula_sum 'C22 H13 Cd2 O9.5'
_chemical_formula_weight 654.12
_space_group_crystal_system monoclinic
_space_group_IT_number 15
_space_group_name_Hall '-C 2yc'
_space_group_name_H-M_alt 'C 1 2/c 1'
_atom_sites_solution_hydrogens geom
_audit_creation_method SHELXL-2018/3
_audit_update_record
;
2022-09-05 deposited with the CCDC.	2022-09-21 downloaded from the CCDC.
;
_cell_angle_alpha 90
_cell_angle_beta 92.336(1)
_cell_angle_gamma 90
_cell_formula_units_Z 8
_cell_length_a 25.4704(4)
_cell_length_b 10.9922(1)
_cell_length_c 14.0786(2)
_cell_measurement_reflns_used 9918
_cell_measurement_temperature 193(2)
_cell_measurement_theta_max 29.87
_cell_measurement_theta_min 1.37
_cell_volume 3938.39(9)
_computing_structure_refinement 'SHELXL-2018/3 (Sheldrick, 2018)'
_diffrn_ambient_temperature 193(2)
_diffrn_measured_fraction_theta_full 0.980
_diffrn_measured_fraction_theta_max 0.981
_diffrn_measurement_device_type 'Bruker diffractometer'
_diffrn_radiation_type GaK\a
_diffrn_radiation_wavelength 1.34139
_diffrn_reflns_av_R_equivalents 0.0620
_diffrn_reflns_av_unetI/netI 0.0391
_diffrn_reflns_Laue_measured_fraction_full 0.980
_diffrn_reflns_Laue_measured_fraction_max 0.981
_diffrn_reflns_limit_h_max 31
_diffrn_reflns_limit_h_min -31
_diffrn_reflns_limit_k_max 13
_diffrn_reflns_limit_k_min -13
_diffrn_reflns_limit_l_max 17
_diffrn_reflns_limit_l_min -16
_diffrn_reflns_number 22427
_diffrn_reflns_point_group_measured_fraction_full 0.980
_diffrn_reflns_point_group_measured_fraction_max 0.981
_diffrn_reflns_theta_full 53.594
_diffrn_reflns_theta_max 54.999
_diffrn_reflns_theta_min 3.811
_exptl_absorpt_coefficient_mu 12.152
_exptl_absorpt_correction_T_max 0.7518
_exptl_absorpt_correction_T_min 0.4772
_exptl_absorpt_correction_type multi-scan
_exptl_absorpt_process_details 'SADABS 2014/5'
_exptl_crystal_colour colorless
_exptl_crystal_density_diffrn 2.206
_exptl_crystal_description prism
_exptl_crystal_F_000 2536
_refine_diff_density_max 2.454
_refine_diff_density_min -1.876
_refine_diff_density_rms 0.244
_refine_ls_extinction_coef 0.00033(7)
_refine_ls_extinction_expression Fc^*^=kFc[1+0.001xFc^2^\l^3^/sin(2\q)]^-1/4^
_refine_ls_extinction_method 'SHELXL-2018/3 (Sheldrick 2018)'
_refine_ls_goodness_of_fit_ref 1.107
_refine_ls_hydrogen_treatment constr
_refine_ls_matrix_type full
_refine_ls_number_parameters 352
_refine_ls_number_reflns 3685
_refine_ls_number_restraints 98
_refine_ls_restrained_S_all 1.115
_refine_ls_R_factor_all 0.1206
_refine_ls_R_factor_gt 0.1098
_refine_ls_shift/su_max 0.001
_refine_ls_shift/su_mean 0.001
_refine_ls_structure_factor_coef Fsqd
_refine_ls_weighting_details 'w=1/[\s^2^(Fo^2^)+(0.1051P)^2^+224.5393P] where P=(Fo^2^+2Fc^2^)/3'
_refine_ls_weighting_scheme calc
_refine_ls_wR_factor_gt 0.2723
_refine_ls_wR_factor_ref 0.2790
_reflns_number_gt 3196
_reflns_number_total 3685
_reflns_threshold_expression 'I > 2\s(I)'
_cod_data_source_file d2ce01079h2.cif
_cod_data_source_block a
_cod_original_sg_symbol_H-M 'C 2/c'
_cod_database_code 7245517
_shelx_shelxl_version_number 2018/3

loop_
_space_group_symop_operation_xyz
'x, y, z'
'-x, y, -z+1/2'
'x+1/2, y+1/2, z'
'-x+1/2, y+1/2, -z+1/2'
'-x, -y, -z'
'x, -y, z-1/2'
'-x+1/2, -y+1/2, -z'
'x+1/2, -y+1/2, z-1/2'

loop_
_atom_site_label
_atom_site_type_symbol
_atom_site_fract_x
_atom_site_fract_y
_atom_site_fract_z
_atom_site_U_iso_or_equiv
_atom_site_adp_type
_atom_site_occupancy
_atom_site_site_symmetry_order
_atom_site_calc_flag
_atom_site_refinement_flags_posn
_atom_site_refinement_flags_adp
_atom_site_refinement_flags_occupancy
_atom_site_disorder_assembly
_atom_site_disorder_group
Cd1 Cd 0.50668(15) 0.51209(17) 0.2735(3) 0.0578(13) Uani 0.5 1 d . . P A -1
O1W O 0.5324(12) 0.476(2) 0.416(2) 0.081(8) Uani 0.5 1 d . U P A -1
O2W O 0.4786(7) 0.554(2) 0.1183(15) 0.056(6) Uani 0.5 1 d . U P A -1
O3W O 0.5081(16) 0.308(3) 0.294(2) 0.101(10) Uani 0.5 1 d . U P A -1
Cd2 Cd 0.500000 0.8495(12) 0.250000 0.025(3) Uani 0.5 2 d S TU P A .
Cd2' Cd 0.5062(11) 0.8693(14) 0.2682(18) 0.036(3) Uani 0.25 1 d . U P A .
Cd3 Cd 0.45149(18) 1.1335(4) 0.5111(4) 0.0712(15) Uani 0.5 1 d . . P B 1
Cd3' Cd 0.4611(2) 1.1497(6) 0.4660(4) 0.092(2) Uani 0.5 1 d . . P B 2
O1 O 0.4223(5) 0.5472(11) 0.3255(12) 0.083(5) Uani 1 1 d . . . . .
O2 O 0.4436(5) 0.6922(10) 0.2297(10) 0.070(4) Uani 1 1 d . . . . .
O3 O 0.4783(4) 0.8092(11) 0.4042(8) 0.059(3) Uani 1 1 d . . . . .
O4 O 0.4434(4) 0.9393(12) 0.5035(9) 0.063(3) Uani 1 1 d . . . . .
O5 O 0.1300(13) 1.3138(14) 0.4928(16) 0.047(5) Uani 0.5 1 d D U P C 1
O6 O 0.0756(8) 1.157(3) 0.4832(18) 0.061(5) Uani 0.5 1 d D U P C 1
O5' O 0.1306(13) 1.3116(15) 0.4620(16) 0.047(5) Uani 0.5 1 d D . P C 2
O6' O 0.0791(9) 1.165(3) 0.5144(18) 0.061(5) Uani 0.5 1 d D . P C 2
O7 O 0.0508(11) 0.634(2) 0.1767(18) 0.078(6) Uani 0.5 1 d D U P D 1
O8 O 0.0652(12) 0.4666(18) 0.2635(16) 0.066(5) Uani 0.5 1 d D U P D 1
O7' O 0.0473(11) 0.587(3) 0.1615(16) 0.078(6) Uani 0.5 1 d D . P D 2
O8' O 0.0669(13) 0.483(2) 0.2919(14) 0.066(5) Uani 0.5 1 d D . P D 2
C1 C 0.4174(5) 0.6513(13) 0.2996(12) 0.049(4) Uani 1 1 d . . . . .
C2 C 0.3757(4) 0.7299(12) 0.3413(10) 0.036(3) Uani 1 1 d . . . . .
C3 C 0.3246(4) 0.7010(11) 0.3116(8) 0.028(2) Uani 1 1 d . . . . .
H3 H 0.318874 0.632170 0.271730 0.033 Uiso 1 1 calc R U . . .
C4 C 0.2810(4) 0.7699(11) 0.3384(8) 0.028(2) Uani 1 1 d . . . . .
C5 C 0.2891(5) 0.8735(10) 0.3950(8) 0.029(2) Uani 1 1 d . . . . .
C6 C 0.3413(5) 0.8966(11) 0.4282(9) 0.032(3) Uani 1 1 d . . . . .
H6 H 0.347419 0.963247 0.470153 0.038 Uiso 1 1 calc R U . . .
C7 C 0.3838(5) 0.8278(11) 0.4033(10) 0.037(3) Uani 1 1 d . . . . .
C8 C 0.4367(5) 0.8546(15) 0.4425(12) 0.052(4) Uani 1 1 d . . . . .
C9 C 0.2468(4) 0.9550(11) 0.4219(8) 0.028(2) Uani 1 1 d . . . . .
C10 C 0.2523(5) 1.0799(11) 0.4091(9) 0.033(3) Uani 1 1 d . . . . .
H10 H 0.283921 1.111531 0.385629 0.040 Uiso 1 1 calc R U . . .
C11 C 0.2119(6) 1.1582(12) 0.4305(10) 0.043(3) Uani 1 1 d . . . . .
H11 H 0.216199 1.243287 0.422010 0.052 Uiso 1 1 calc R U . . .
C12 C 0.1660(6) 1.1144(12) 0.4635(9) 0.042(3) Uani 1 1 d . . . . .
C13 C 0.1594(5) 0.9931(14) 0.4785(9) 0.043(3) Uani 1 1 d . . . . .
H13 H 0.127696 0.963849 0.503403 0.051 Uiso 1 1 calc R U . . .
C14 C 0.1992(4) 0.9119(11) 0.4574(9) 0.030(3) Uani 1 1 d . . . . .
H14 H 0.194359 0.827127 0.466990 0.036 Uiso 1 1 calc R U . . .
C15 C 0.1220(5) 1.2008(10) 0.4811(7) 0.056(4) Uani 1 1 d D . . . .
C16 C 0.2284(4) 0.7228(12) 0.3074(9) 0.033(3) Uani 1 1 d . . . . .
C17 C 0.1912(5) 0.7912(14) 0.2550(10) 0.043(3) Uani 1 1 d . . . . .
H17 H 0.199526 0.871907 0.236769 0.051 Uiso 1 1 calc R U . . .
C18 C 0.1427(6) 0.7434(18) 0.2292(12) 0.059(5) Uani 1 1 d . . . . .
H18 H 0.117785 0.790359 0.193023 0.071 Uiso 1 1 calc R U . . .
C19 C 0.1306(5) 0.6246(19) 0.2572(13) 0.064(6) Uani 1 1 d . . . . .
C20 C 0.1674(6) 0.5556(16) 0.3073(11) 0.053(4) Uani 1 1 d . . . . .
H20 H 0.159307 0.474772 0.325522 0.064 Uiso 1 1 calc R U . . .
C21 C 0.2154(5) 0.6038(13) 0.3305(10) 0.040(3) Uani 1 1 d . . . . .
H21 H 0.240784 0.554698 0.363513 0.048 Uiso 1 1 calc R U . . .
C22 C 0.0785(7) 0.5666(14) 0.2320(10) 0.074(5) Uani 1 1 d D U . . .

loop_
_atom_site_aniso_label
_atom_site_aniso_U_11
_atom_site_aniso_U_22
_atom_site_aniso_U_33
_atom_site_aniso_U_23
_atom_site_aniso_U_13
_atom_site_aniso_U_12
Cd1 0.029(2) 0.0343(9) 0.112(4) 0.0135(12) 0.0189(18) 0.0046(10)
O1W 0.090(15) 0.042(11) 0.112(16) 0.020(12) 0.036(13) 0.014(11)
O2W 0.017(8) 0.086(14) 0.063(11) -0.023(10) -0.022(8) 0.002(8)
O3W 0.116(18) 0.079(15) 0.111(17) -0.005(13) 0.029(16) 0.012(14)
Cd2 0.018(4) 0.011(3) 0.046(9) 0.000 0.004(4) 0.000
Cd2' 0.041(6) 0.028(5) 0.041(7) -0.003(4) 0.009(6) -0.008(3)
Cd3 0.0366(18) 0.0439(15) 0.130(4) -0.047(2) -0.031(2) 0.0237(12)
Cd3' 0.052(3) 0.103(4) 0.117(4) -0.074(3) -0.035(2) 0.053(2)
O1 0.070(9) 0.040(7) 0.144(13) -0.003(7) 0.057(9) 0.006(6)
O2 0.053(7) 0.045(6) 0.117(10) -0.025(6) 0.042(7) -0.018(5)
O3 0.033(5) 0.074(8) 0.071(7) -0.004(6) 0.005(5) -0.004(5)
O4 0.031(5) 0.075(8) 0.082(8) -0.020(6) -0.011(5) 0.003(5)
O5 0.054(6) 0.043(5) 0.044(11) -0.010(6) -0.012(8) 0.018(5)
O6 0.059(7) 0.059(7) 0.067(11) -0.011(8) 0.006(7) 0.031(6)
O5' 0.054(6) 0.043(5) 0.044(11) -0.010(6) -0.012(8) 0.018(5)
O6' 0.059(7) 0.059(7) 0.067(11) -0.011(8) 0.006(7) 0.031(6)
O7 0.051(7) 0.099(11) 0.084(9) -0.032(8) -0.011(7) -0.010(8)
O8 0.044(6) 0.071(8) 0.082(11) -0.060(8) -0.019(8) 0.002(6)
O7' 0.051(7) 0.099(11) 0.084(9) -0.032(8) -0.011(7) -0.010(8)
O8' 0.044(6) 0.071(8) 0.082(11) -0.060(8) -0.019(8) 0.002(6)
C1 0.027(6) 0.039(8) 0.082(11) -0.012(7) 0.016(7) -0.011(6)
C2 0.014(5) 0.035(6) 0.057(8) -0.001(6) 0.001(5) -0.002(5)
C3 0.018(5) 0.030(6) 0.035(6) -0.006(5) -0.003(4) 0.001(4)
C4 0.018(5) 0.030(6) 0.035(6) 0.003(5) 0.001(4) -0.003(4)
C5 0.030(6) 0.022(5) 0.033(6) 0.004(5) 0.003(5) 0.002(4)
C6 0.023(6) 0.026(6) 0.046(7) -0.003(5) 0.005(5) -0.008(4)
C7 0.026(6) 0.030(6) 0.054(8) -0.007(6) 0.000(5) -0.001(5)
C8 0.011(5) 0.064(10) 0.080(10) -0.035(8) 0.000(6) -0.011(6)
C9 0.019(5) 0.032(6) 0.033(6) -0.005(5) -0.004(4) 0.004(4)
C10 0.036(6) 0.030(6) 0.034(6) 0.003(5) -0.005(5) -0.002(5)
C11 0.056(9) 0.025(6) 0.047(8) -0.010(6) -0.015(6) 0.010(6)
C12 0.046(8) 0.037(7) 0.041(7) -0.004(6) -0.012(6) 0.022(6)
C13 0.032(7) 0.057(9) 0.040(7) 0.010(6) 0.003(5) 0.023(6)
C14 0.019(5) 0.032(6) 0.041(7) 0.001(5) -0.002(5) 0.009(4)
C15 0.055(10) 0.047(9) 0.064(10) -0.013(7) -0.013(8) 0.027(8)
C16 0.011(5) 0.048(7) 0.041(7) -0.008(6) -0.006(4) 0.006(5)
C17 0.020(6) 0.048(8) 0.059(9) -0.013(7) -0.011(5) 0.015(5)
C18 0.032(7) 0.080(12) 0.064(10) -0.031(9) -0.010(7) 0.026(8)
C19 0.017(6) 0.097(15) 0.078(11) -0.054(11) -0.005(6) 0.007(7)
C20 0.037(8) 0.067(10) 0.056(9) -0.023(8) 0.008(6) -0.016(7)
C21 0.019(6) 0.043(7) 0.058(8) -0.011(6) 0.002(5) 0.003(5)
C22 0.060(8) 0.084(9) 0.080(9) -0.025(8) 0.011(7) 0.008(7)

loop_
_atom_type_symbol
_atom_type_description
_atom_type_scat_dispersion_real
_atom_type_scat_dispersion_imag
_atom_type_scat_source
C C 0.0137 0.0067 'International Tables Vol C Tables 4.2.6.8 and 6.1.1.4'
H H 0.0000 0.0000 'International Tables Vol C Tables 4.2.6.8 and 6.1.1.4'
O O 0.0389 0.0241 'International Tables Vol C Tables 4.2.6.8 and 6.1.1.4'
Cd Cd 0.1061 3.6794 'International Tables Vol C Tables 4.2.6.8 and 6.1.1.4'

loop_
_geom_angle_atom_site_label_1
_geom_angle_atom_site_label_2
_geom_angle_atom_site_label_3
_geom_angle
_geom_angle_site_symmetry_1
_geom_angle_site_symmetry_3
_geom_angle_publ_flag
O1W Cd1 O3W 71.8(11) . . ?
O1W Cd1 O2W 179.6(11) . . ?
O3W Cd1 O2W 108.6(11) . . ?
O1W Cd1 O1 89.4(9) . . ?
O3W Cd1 O1 97.7(10) . . ?
O2W Cd1 O1 90.6(7) . . ?
O1W Cd1 O2 122.1(8) . . ?
O3W Cd1 O2 142.2(11) . . ?
O2W Cd1 O2 57.6(7) . . ?
O1 Cd1 O2 51.8(4) . . ?
O2 Cd2 O3 78.3(5) . . ?
O2 Cd2 O8' 168.1(8) . 3 ?
O3 Cd2 O8' 94.9(6) . 3 ?
O8 Cd2' O8' 12.2(10) 3 3 ?
O8 Cd2' O3 120.3(14) 3 . ?
O8' Cd2' O3 108.7(12) 3 . ?
O8 Cd2' O2 158.8(14) 3 . ?
O8' Cd2' O2 167.9(15) 3 . ?
O3 Cd2' O2 74.5(7) . . ?
O4 Cd3 O5 100.1(5) . 7_576 ?
O4 Cd3 O3 112.7(5) . 5_676 ?
O5 Cd3 O3 134.3(6) 7_576 5_676 ?
O4 Cd3 O6 157.9(5) . 7_576 ?
O5 Cd3 O6 57.7(6) 7_576 7_576 ?
O3 Cd3 O6 86.3(6) 5_676 7_576 ?
O4 Cd3 C15 128.8(4) . 7_576 ?
O5 Cd3 C15 28.8(4) 7_576 7_576 ?
O3 Cd3 C15 110.2(4) 5_676 7_576 ?
O6 Cd3 C15 29.1(4) 7_576 7_576 ?
O4 Cd3 Cd2' 93.7(5) . 5_676 ?
O5 Cd3 Cd2' 108.0(8) 7_576 5_676 ?
O3 Cd3 Cd2' 41.7(5) 5_676 5_676 ?
O6 Cd3 Cd2' 93.6(7) 7_576 5_676 ?
C15 Cd3 Cd2' 100.2(5) 7_576 5_676 ?
O6' Cd3' O4 137.0(6) 7_576 . ?
O3 Cd3' O4 97.7(5) 5_676 . ?
O3 Cd3' O5' 103.4(6) 5_676 7_576 ?
O4 Cd3' O5' 83.9(5) . 7_576 ?
O3 Cd3' O4 51.9(4) 5_676 5_676 ?
O4 Cd3' O4 77.8(4) . 5_676 ?
C1 O1 Cd1 98.5(9) . . ?
C1 O2 Cd2 121.0(10) . . ?
C1 O2 Cd2' 116.1(11) . . ?
Cd2 O2 Cd2' 5.0(6) . . ?
C1 O2 Cd1 83.6(10) . . ?
Cd2 O2 Cd1 99.7(5) . . ?
Cd2' O2 Cd1 98.9(8) . . ?
C8 O3 Cd2' 123.2(14) . . ?
C8 O3 Cd3 108.7(9) . 5_676 ?
Cd2' O3 Cd3 95.9(8) . 5_676 ?
C8 O3 Cd2 123.0(11) . . ?
Cd2' O3 Cd2 8.8(4) . . ?
Cd3 O3 Cd2 103.5(5) 5_676 . ?
C8 O3 Cd3' 97.0(9) . 5_676 ?
Cd2' O3 Cd3' 113.1(8) . 5_676 ?
Cd3 O3 Cd3' 17.3(2) 5_676 5_676 ?
Cd2 O3 Cd3' 120.8(5) . 5_676 ?
C8 O4 Cd3 140.4(12) . . ?
C8 O4 Cd3' 124.9(12) . . ?
C8 O4 Cd3' 86.4(8) . 5_676 ?
Cd3 O4 Cd3' 105.9(5) . 5_676 ?
C15 O5 Cd3 96.4(17) . 7_576 ?
C15 O6 Cd3 84.5(16) . 7_576 ?
C15 O5' Cd3' 84.8(16) . 7_576 ?
C15 O6' Cd3' 99.5(18) . 7_576 ?
C22 O8 Cd2' 140(2) . 3_445 ?
C22 O8 Cd2 138(2) . 3_445 ?
C22 O8' Cd2' 122.1(19) . 3_445 ?
C22 O8' Cd2 118.2(17) . 3_445 ?
O1 C1 O2 120.6(14) . . ?
O1 C1 C2 119.5(13) . . ?
O2 C1 C2 119.5(14) . . ?
C3 C2 C7 118.6(11) . . ?
C3 C2 C1 114.8(11) . . ?
C7 C2 C1 126.6(11) . . ?
C2 C3 C4 122.4(11) . . ?
C5 C4 C3 119.3(10) . . ?
C5 C4 C16 124.2(10) . . ?
C3 C4 C16 116.5(10) . . ?
C4 C5 C6 116.7(10) . . ?
C4 C5 C9 123.4(11) . . ?
C6 C5 C9 119.9(11) . . ?
C7 C6 C5 123.7(11) . . ?
C6 C7 C2 119.0(11) . . ?
C6 C7 C8 120.9(12) . . ?
C2 C7 C8 120.1(11) . . ?
O4 C8 O3 118.0(11) . . ?
O4 C8 C7 119.9(12) . . ?
O3 C8 C7 121.0(12) . . ?
C10 C9 C14 118.0(11) . . ?
C10 C9 C5 119.4(11) . . ?
C14 C9 C5 122.6(11) . . ?
C11 C10 C9 120.4(12) . . ?
C12 C11 C10 120.7(12) . . ?
C13 C12 C11 120.7(12) . . ?
C13 C12 C15 120.0(13) . . ?
C11 C12 C15 119.3(12) . . ?
C12 C13 C14 120.0(13) . . ?
C13 C14 C9 120.2(12) . . ?
O5' C15 O6' 122.3(18) . . ?
O5 C15 O6 120.8(18) . . ?
O5 C15 C12 121.8(19) . . ?
O5' C15 C12 116.0(19) . . ?
O6' C15 C12 121.7(18) . . ?
O6 C15 C12 117.5(18) . . ?
C12 C15 Cd3 171.8(8) . 7_576 ?
C21 C16 C17 117.8(12) . . ?
C21 C16 C4 118.7(11) . . ?
C17 C16 C4 123.5(12) . . ?
C18 C17 C16 121.1(15) . . ?
C17 C18 C19 119.1(15) . . ?
C20 C19 C18 120.3(14) . . ?
C20 C19 C22 117.6(18) . . ?
C18 C19 C22 122.1(16) . . ?
C21 C20 C19 119.6(16) . . ?
C20 C21 C16 122.1(14) . . ?
O8 C22 O7 126(2) . . ?
O7' C22 O8' 119(2) . . ?
O8 C22 C19 123(2) . . ?
O7' C22 C19 129(2) . . ?
O7 C22 C19 111.1(19) . . ?
O8' C22 C19 111.9(19) . . ?

loop_
_geom_bond_atom_site_label_1
_geom_bond_atom_site_label_2
_geom_bond_distance
_geom_bond_site_symmetry_2
_geom_bond_publ_flag
Cd1 O1W 2.12(3) . ?
Cd1 O3W 2.27(3) . ?
Cd1 O2W 2.32(2) . ?
Cd1 O1 2.330(13) . ?
Cd1 O2 2.607(14) . ?
Cd2 O8 2.10(3) 3 ?
Cd2 O2 2.258(14) . ?
Cd2 O3 2.305(12) . ?
Cd2 O8' 2.31(3) 3 ?
Cd2' O8' 2.00(3) 3 ?
Cd3 O4 2.147(14) . ?
Cd3 O5 2.15(3) 7_576 ?
Cd3 O3 2.201(12) 5_676 ?
Cd3 O6 2.41(3) 7_576 ?
Cd3' O6' 2.30(3) 7_576 ?
Cd3' O3 2.387(13) 5_676 ?
Cd3' O4 2.420(15) . ?
Cd3' O5' 2.62(3) 7_576 ?
Cd3' O4 2.639(12) 5_676 ?
O1 C1 1.206(19) . ?
O2 C1 1.294(19) . ?
O3 C8 1.306(17) . ?
O4 C8 1.273(18) . ?
O5 C15 1.268(15) . ?
O6 C15 1.279(15) . ?
O5' C15 1.268(15) . ?
O6' C15 1.269(15) . ?
O7 C22 1.270(16) . ?
O8 C22 1.238(16) . ?
O7' C22 1.265(16) . ?
O8' C22 1.291(16) . ?
C1 C2 1.506(18) . ?
C2 C3 1.386(16) . ?
C2 C7 1.396(18) . ?
C3 C4 1.409(16) . ?
C4 C5 1.400(16) . ?
C4 C16 1.485(15) . ?
C5 C6 1.414(17) . ?
C5 C9 1.464(16) . ?
C6 C7 1.377(17) . ?
C7 C8 1.465(16) . ?
C9 C10 1.393(17) . ?
C9 C14 1.411(16) . ?
C10 C11 1.383(19) . ?
C11 C12 1.36(2) . ?
C12 C13 1.36(2) . ?
C12 C15 1.496(18) . ?
C13 C14 1.392(16) . ?
C16 C21 1.39(2) . ?
C16 C17 1.396(17) . ?
C17 C18 1.38(2) . ?
C18 C19 1.40(3) . ?
C19 C20 1.38(3) . ?
C19 C22 1.50(2) . ?
C20 C21 1.359(19) . ?
